data_1574105
loop_
_publ_author_name
'Phang, Si Jia Isabel'
'Zhang, Zheng-Feng'
'Su, Ming-Der'
'So, Cheuk-Wai'

_publ_section_title
;
 An N-phosphinoamidinato borasilenide: a vinyl-analogous anion containing
 a base-stabilised B&#xE001;Si double bond
;
_journal_issue 16
_journal_name_full 'Chemical Science'
_journal_page_first 6763
_journal_page_last 6769
_journal_paper_doi 10.1039/D5SC00047E
_journal_volume 16
_journal_year 2025
_chemical_formula_sum 'C43 H59 B F3 N2 O3 P S Si'
_chemical_formula_weight 810.85
_space_group_crystal_system monoclinic
_space_group_IT_number 14
_space_group_name_Hall '-P 2yn'
_space_group_name_H-M_alt 'P 1 21/n 1'
_atom_sites_solution_hydrogens geom
_atom_sites_solution_primary dual
_audit_update_record
;
2024-10-29 deposited with the CCDC.	2025-03-10 downloaded from the CCDC.
;
_cell_angle_alpha 90
_cell_angle_beta 90.0710(15)
_cell_angle_gamma 90
_cell_formula_units_Z 4
_cell_length_a 16.6108(7)
_cell_length_b 10.1947(4)
_cell_length_c 25.8173(13)
_cell_measurement_reflns_used 8958
_cell_measurement_temperature 100.(2)
_cell_measurement_theta_max 26.3323
_cell_measurement_theta_min 2.3440
_cell_volume 4372.0(3)
_computing_cell_refinement 'SAINT V8.40B (Bruker AXS LLC, 2019)'
_computing_data_collection 'APEX4 (Ver 2021.4-0, Bruker AXS Inc., 2021)'
_computing_data_reduction 'SAINT V8.40B (Bruker AXS LLC, 2019)'
_computing_molecular_graphics 'shelXle (C.B. Huebschle, rev 1242)'
_computing_publication_material 'APEX4 (Ver 2021.4-0, Bruker AXS Inc., 2021)'
_computing_structure_refinement 'SHELXL-2018/3 (Sheldrick, 2018)'
_computing_structure_solution 'XT, VERSION 2018/2'
_diffrn_ambient_temperature 100.(2)
_diffrn_detector_area_resol_mean 7.3910
_diffrn_measured_fraction_theta_full 0.998
_diffrn_measured_fraction_theta_max 0.998
_diffrn_measurement_device 'four-circle diffractometer'
_diffrn_measurement_device_type 'Photon II CPADs detector'
_diffrn_measurement_method 'phi and omega scans'
_diffrn_radiation_monochromator 'Multilayer Mirror'
_diffrn_radiation_probe x-ray
_diffrn_radiation_type MoK\a
_diffrn_radiation_wavelength 0.71073
_diffrn_reflns_av_R_equivalents 0.1304
_diffrn_reflns_av_unetI/netI 0.0925
_diffrn_reflns_limit_h_max 18
_diffrn_reflns_limit_h_min -20
_diffrn_reflns_limit_k_max 12
_diffrn_reflns_limit_k_min -12
_diffrn_reflns_limit_l_max 32
_diffrn_reflns_limit_l_min -32
_diffrn_reflns_number 43201
_diffrn_reflns_theta_full 25.24
_diffrn_reflns_theta_max 26.38
_diffrn_reflns_theta_min 2.34
_diffrn_source 'Incoatec microfocus source'
_diffrn_source_current 1.4
_diffrn_source_power 0.07
_diffrn_source_type 'Bruker D8 Quest'
_diffrn_source_voltage 50
_exptl_absorpt_coefficient_mu 0.190
_exptl_absorpt_correction_T_max 1.00
_exptl_absorpt_correction_T_min 0.67
_exptl_absorpt_correction_type multi-scan
_exptl_absorpt_process_details
;
Krause, L., Herbst-Irmer, R., Sheldrick, G. M., Stalke, D. (2015).
"Comparison of silver and molybdenum microfocus X-ray sources for
single-crystal structure determination"
J. Appl. Cryst. 48, 3-10.
doi:10.1107/S1600576714022985
;
_exptl_crystal_colour colourless
_exptl_crystal_density_diffrn 1.232
_exptl_crystal_density_method 'not measured'
_exptl_crystal_description plate
_exptl_crystal_F_000 1728
_exptl_crystal_size_max 0.160
_exptl_crystal_size_mid 0.040
_exptl_crystal_size_min 0.020
_refine_diff_density_max 0.415
_refine_diff_density_min -0.535
_refine_ls_extinction_method none
_refine_ls_goodness_of_fit_ref 1.020
_refine_ls_hydrogen_treatment constr
_refine_ls_matrix_type full
_refine_ls_number_parameters 593
_refine_ls_number_reflns 8940
_refine_ls_number_restraints 580
_refine_ls_restrained_S_all 0.995
_refine_ls_R_factor_all 0.1132
_refine_ls_R_factor_gt 0.0606
_refine_ls_shift/su_max 0.002
_refine_ls_shift/su_mean 0.000
_refine_ls_structure_factor_coef Fsqd
_refine_ls_weighting_details 'w=1/[\s^2^(Fo^2^)+(0.0698P)^2^+3.5650P] where P=(Fo^2^+2Fc^2^)/3'
_refine_ls_weighting_scheme calc
_refine_ls_wR_factor_gt 0.1424
_refine_ls_wR_factor_ref 0.1789
_reflns_Friedel_coverage 0.000
_reflns_number_gt 5576
_reflns_number_total 8940
_reflns_threshold_expression 'I > 2\s(I)'
_cod_data_source_file d5sc00047e2.cif
_cod_data_source_block scw3167m
_cod_depositor_comments
;
The following automatic conversions were performed:

data item '_diffrn_radiation_probe' value 'X-ray' was changed to
'x-ray' in accordance with the
/home/data/users/saulius/crontab/automatic-downloads/rss-feeds/RSC/lib/dictionaries/cif_core.dic
dictionary named 'cif_core.dic' version 2.4.2 last updated on
2011-04-26.

data item '_exptl_absorpt_correction_type' value 'Multi-Scan' was
changed to 'multi-scan' in accordance with the
/home/data/users/saulius/crontab/automatic-downloads/rss-feeds/RSC/lib/dictionaries/cif_core.dic
dictionary named 'cif_core.dic' version 2.4.2 last updated on
2011-04-26.

Automatic conversion script
Id: cif_fix_values 8170 2020-07-09 18:12:32Z antanas 

 Adding full bibliography for 1574102--1574107.cif.
;
_cod_database_code 1574105

loop_
_space_group_symop_operation_xyz
'x, y, z'
'-x+1/2, y+1/2, -z+1/2'
'-x, -y, -z'
'x-1/2, -y-1/2, z-1/2'

loop_
_atom_site_type_symbol
_atom_site_label
_atom_site_fract_x
_atom_site_fract_y
_atom_site_fract_z
_atom_site_U_iso_or_equiv
_atom_site_adp_type
_atom_site_calc_flag
_atom_site_refinement_flags_adp
_atom_site_refinement_flags_occupancy
_atom_site_refinement_flags_posn
_atom_site_occupancy
_atom_site_disorder_assembly
_atom_site_disorder_group
C C1 0.31813(18) 0.6162(3) 0.46748(12) 0.0248(7) Uani d . . . 1.000000 . .
C C2 0.27108(19) 0.5020(3) 0.47118(12) 0.0269(7) Uani d . . . 1.000000 . .
C C3 0.2265(2) 0.4811(3) 0.51623(13) 0.0329(8) Uani d . . . 1.000000 . .
H H3 0.194793 0.403919 0.519302 0.040000 Uiso calc U . R 1.000000 . .
C C4 0.6098(2) 0.7136(3) 0.20709(13) 0.0312(7) Uani d . . . 1.000000 . .
H H4 0.644405 0.698145 0.235785 0.037000 Uiso calc U . R 1.000000 . .
C C5 0.5879(2) 0.7055(4) 0.11555(15) 0.0419(9) Uani d . . . 1.000000 . .
H H5 0.605485 0.683210 0.081672 0.050000 Uiso calc U . R 1.000000 . .
C C6 0.2277(2) 0.5706(4) 0.55650(13) 0.0358(8) Uani d . . . 1.000000 . .
H H6 0.196867 0.555261 0.586857 0.043000 Uiso calc U . R 1.000000 . .
C C7 0.2739(2) 0.6820(3) 0.55226(13) 0.0328(8) Uani d . . . 1.000000 . .
H H7 0.274490 0.743237 0.579996 0.039000 Uiso calc U . R 1.000000 . .
C C8 0.3199(2) 0.7073(3) 0.50808(12) 0.0285(7) Uani d . . . 1.000000 . .
C C9 0.3719(2) 0.8304(3) 0.50613(13) 0.0326(8) Uani d . . . 1.000000 . .
H H9 0.385468 0.847306 0.468998 0.039000 Uiso calc U . R 1.000000 . .
C C10 0.4512(2) 0.8081(4) 0.53524(14) 0.0394(9) Uani d . . . 1.000000 . .
H H10A 0.486027 0.884978 0.531004 0.059000 Uiso calc U . R 1.000000 . .
H H10B 0.478306 0.730486 0.521200 0.059000 Uiso calc U . R 1.000000 . .
H H10C 0.440041 0.794593 0.572115 0.059000 Uiso calc U . R 1.000000 . .
C C11 0.3292(3) 0.9523(4) 0.52687(15) 0.0461(10) Uani d . . . 1.000000 . .
H H11A 0.361521 1.030290 0.519088 0.069000 Uiso calc U . R 1.000000 . .
H H11B 0.322466 0.944365 0.564441 0.069000 Uiso calc U . R 1.000000 . .
H H11C 0.276288 0.960460 0.510374 0.069000 Uiso calc U . R 1.000000 . .
C C12 0.2705(2) 0.3979(3) 0.42938(12) 0.0299(7) Uani d . . . 1.000000 . .
H H12 0.294062 0.438217 0.397496 0.036000 Uiso calc U . R 1.000000 . .
C C13 0.1867(2) 0.3488(4) 0.41532(15) 0.0451(10) Uani d . . . 1.000000 . .
H H13A 0.190409 0.288042 0.386012 0.068000 Uiso calc U . R 1.000000 . .
H H13B 0.152575 0.423435 0.405767 0.068000 Uiso calc U . R 1.000000 . .
H H13C 0.163173 0.303408 0.445138 0.068000 Uiso calc U . R 1.000000 . .
C C14 0.3247(3) 0.2832(4) 0.44466(15) 0.0458(10) Uani d . . . 1.000000 . .
H H14A 0.327107 0.220078 0.416073 0.069000 Uiso calc U . R 1.000000 . .
H H14B 0.302689 0.240119 0.475491 0.069000 Uiso calc U . R 1.000000 . .
H H14C 0.378930 0.315742 0.452220 0.069000 Uiso calc U . R 1.000000 . .
C C15 0.34663(19) 0.6939(3) 0.38361(12) 0.0238(7) Uani d . . D 1.000000 . .
C C16 0.2614(3) 0.7442(10) 0.3770(4) 0.0270(14) Uani d U P DG 0.64(2) A 1
C C17 0.2076(4) 0.6732(8) 0.3467(4) 0.0333(15) Uani d U P G 0.64(2) A 1
H H17 0.224671 0.594663 0.330205 0.040000 Uiso calc U P R 0.64(2) A 1
C C18 0.1290(3) 0.7170(9) 0.3406(4) 0.0364(17) Uani d U P G 0.64(2) A 1
H H18 0.092234 0.668463 0.319850 0.044000 Uiso calc U P R 0.64(2) A 1
C C19 0.1041(2) 0.8319(11) 0.3647(3) 0.0372(18) Uani d U P G 0.64(2) A 1
H H19 0.050297 0.861851 0.360503 0.045000 Uiso calc U P R 0.64(2) A 1
C C20 0.1578(4) 0.9029(10) 0.3950(3) 0.0359(16) Uani d U P G 0.64(2) A 1
H H20 0.140798 0.981440 0.411511 0.043000 Uiso calc U P R 0.64(2) A 1
C C21 0.2365(4) 0.8591(10) 0.4012(4) 0.0326(15) Uani d U P G 0.64(2) A 1
H H21 0.273236 0.907643 0.421866 0.039000 Uiso calc U P R 0.64(2) A 1
C C16A 0.2616(5) 0.7325(17) 0.3721(7) 0.027(2) Uani d U P DG 0.36(2) A 2
C C17A 0.2192(8) 0.6580(14) 0.3361(7) 0.033(2) Uani d U P G 0.36(2) A 2
H H17A 0.245383 0.588664 0.318222 0.039000 Uiso calc U P R 0.36(2) A 2
C C18A 0.1386(7) 0.6849(14) 0.3264(6) 0.037(2) Uani d U P G 0.36(2) A 2
H H18A 0.109623 0.634001 0.301838 0.044000 Uiso calc U P R 0.36(2) A 2
C C19A 0.1003(4) 0.7864(17) 0.3526(5) 0.037(2) Uani d U P G 0.36(2) A 2
H H19A 0.045228 0.804783 0.345951 0.044000 Uiso calc U P R 0.36(2) A 2
C C20A 0.1427(7) 0.8609(16) 0.3885(5) 0.036(2) Uani d U P G 0.36(2) A 2
H H20A 0.116591 0.930229 0.406448 0.043000 Uiso calc U P R 0.36(2) A 2
C C21A 0.2234(7) 0.8340(16) 0.3983(6) 0.032(2) Uani d U P G 0.36(2) A 2
H H21A 0.252352 0.884893 0.422832 0.038000 Uiso calc U P R 0.36(2) A 2
C C22 0.5656(2) 0.6594(4) 0.38116(13) 0.0341(8) Uani d . . . 1.000000 . .
C C23 0.5520(2) 0.7851(4) 0.41167(13) 0.0410(9) Uani d . . . 1.000000 . .
H H23A 0.591328 0.790469 0.439941 0.062000 Uiso calc U . R 1.000000 . .
H H23B 0.497468 0.785009 0.426052 0.062000 Uiso calc U . R 1.000000 . .
H H23C 0.558559 0.860834 0.388672 0.062000 Uiso calc U . R 1.000000 . .
C C24 0.5601(2) 0.5417(4) 0.41794(15) 0.0469(10) Uani d . . . 1.000000 . .
H H24A 0.599241 0.552244 0.446097 0.070000 Uiso calc U . R 1.000000 . .
H H24B 0.571955 0.460904 0.398818 0.070000 Uiso calc U . R 1.000000 . .
H H24C 0.505733 0.536601 0.432434 0.070000 Uiso calc U . R 1.000000 . .
C C25 0.6515(2) 0.6622(4) 0.35739(15) 0.0447(10) Uani d . . . 1.000000 . .
H H25A 0.691468 0.668890 0.385210 0.067000 Uiso calc U . R 1.000000 . .
H H25B 0.656475 0.738034 0.334291 0.067000 Uiso calc U . R 1.000000 . .
H H25C 0.660678 0.581440 0.337673 0.067000 Uiso calc U . R 1.000000 . .
C C26 0.4755(2) 0.4926(3) 0.29767(15) 0.0377(9) Uani d . . . 1.000000 . .
C C27 0.4334(3) 0.3983(4) 0.33534(17) 0.0514(11) Uani d . . . 1.000000 . .
H H27A 0.427150 0.312277 0.318876 0.077000 Uiso calc U . R 1.000000 . .
H H27B 0.380247 0.433235 0.344341 0.077000 Uiso calc U . R 1.000000 . .
H H27C 0.465903 0.389222 0.366840 0.077000 Uiso calc U . R 1.000000 . .
C C28 0.5554(3) 0.4328(4) 0.28027(19) 0.0559(12) Uani d . . . 1.000000 . .
H H28A 0.544928 0.352866 0.260266 0.084000 Uiso calc U . R 1.000000 . .
H H28B 0.588004 0.411112 0.310751 0.084000 Uiso calc U . R 1.000000 . .
H H28C 0.584442 0.495972 0.258650 0.084000 Uiso calc U . R 1.000000 . .
C C29 0.4198(3) 0.5097(4) 0.25085(16) 0.0535(11) Uani d . . . 1.000000 . .
H H29A 0.407169 0.423486 0.236135 0.080000 Uiso calc U . R 1.000000 . .
H H29B 0.446707 0.563633 0.224651 0.080000 Uiso calc U . R 1.000000 . .
H H29C 0.369940 0.552823 0.261800 0.080000 Uiso calc U . R 1.000000 . .
C C30 0.5337(2) 0.7660(3) 0.21604(12) 0.0280(7) Uani d . . . 1.000000 . .
C C31 0.6368(2) 0.6831(4) 0.15787(14) 0.0379(8) Uani d . . . 1.000000 . .
H H31 0.689001 0.646867 0.153212 0.045000 Uiso calc U . R 1.000000 . .
C C32 0.5130(2) 0.7609(5) 0.12324(15) 0.0501(11) Uani d . . . 1.000000 . .
H H32 0.479309 0.779015 0.094348 0.060000 Uiso calc U . R 1.000000 . .
C C33 0.4868(2) 0.7899(4) 0.17230(13) 0.0390(9) Uani d . . . 1.000000 . .
H H33 0.434978 0.827624 0.176576 0.047000 Uiso calc U . R 1.000000 . .
C C34 0.3807(3) 1.0128(4) 0.33087(19) 0.0559(12) Uani d . . . 1.000000 . .
H H34A 0.387179 1.085732 0.306513 0.084000 Uiso calc U . R 1.000000 . .
H H34B 0.421996 1.018788 0.357939 0.084000 Uiso calc U . R 1.000000 . .
H H34C 0.327230 1.017098 0.346716 0.084000 Uiso calc U . R 1.000000 . .
C C35 0.3051(2) 0.8391(4) 0.24997(15) 0.0479(10) Uani d . . . 1.000000 . .
H H35A 0.310564 0.903973 0.222189 0.072000 Uiso calc U . R 1.000000 . .
H H35B 0.254729 0.854548 0.268738 0.072000 Uiso calc U . R 1.000000 . .
H H35C 0.304419 0.750725 0.235021 0.072000 Uiso calc U . R 1.000000 . .
C C36 0.6758(2) 1.0434(4) 0.24973(16) 0.0423(9) Uani d . . . 1.000000 . .
C C37 0.0526(4) 0.6387(7) 0.4741(3) 0.0775(19) Uani d U P D 0.802(5) B 1
H H37A 0.050256 0.630901 0.511858 0.116000 Uiso calc U P R 0.802(5) B 1
H H37B 0.101250 0.687034 0.464206 0.116000 Uiso calc U P R 0.802(5) B 1
H H37C 0.053938 0.551032 0.458550 0.116000 Uiso calc U P R 0.802(5) B 1
C C38 -0.0188(2) 0.7097(4) 0.45539(16) 0.0548(13) Uani d U P DG 0.802(5) B 1
C C39 -0.0593(3) 0.6667(4) 0.41139(16) 0.0539(13) Uani d U P DG 0.802(5) B 1
H H39 -0.042489 0.588754 0.394356 0.065000 Uiso calc U P R 0.802(5) B 1
C C40 -0.1243(3) 0.7377(4) 0.39229(16) 0.0594(15) Uani d U P DG 0.802(5) B 1
H H40 -0.151927 0.708338 0.362219 0.071000 Uiso calc U P R 0.802(5) B 1
C C41 -0.1489(2) 0.8517(4) 0.41721(16) 0.0585(13) Uani d U P DG 0.802(5) B 1
H H41 -0.193290 0.900280 0.404163 0.070000 Uiso calc U P R 0.802(5) B 1
C C42 -0.1084(3) 0.8947(3) 0.46122(15) 0.0580(13) Uani d U P DG 0.802(5) B 1
H H42 -0.125214 0.972639 0.478245 0.070000 Uiso calc U P R 0.802(5) B 1
C C43 -0.0434(3) 0.8237(4) 0.48031(14) 0.0582(13) Uani d U P DG 0.802(5) B 1
H H43 -0.015774 0.853057 0.510383 0.070000 Uiso calc U P R 0.802(5) B 1
C C37A -0.1687(16) 0.768(3) 0.3502(9) 0.097(5) Uani d U P D 0.198(5) B 2
H H37D -0.174632 0.686730 0.330573 0.146000 Uiso calc U P R 0.198(5) B 2
H H37E -0.148107 0.837420 0.327378 0.146000 Uiso calc U P R 0.198(5) B 2
H H37F -0.221122 0.794811 0.364094 0.146000 Uiso calc U P R 0.198(5) B 2
C C38A -0.1122(17) 0.748(2) 0.3930(9) 0.061(2) Uani d U P D 0.198(5) B 2
C C39A -0.1055(13) 0.8436(18) 0.4307(8) 0.062(2) Uani d U P D 0.198(5) B 2
H H39A -0.136939 0.921251 0.428573 0.074000 Uiso calc U P R 0.198(5) B 2
C C40A -0.0527(16) 0.826(2) 0.4716(8) 0.058(2) Uani d U P D 0.198(5) B 2
H H40A -0.047333 0.891432 0.497510 0.070000 Uiso calc U P R 0.198(5) B 2
C C41A -0.0078(14) 0.712(2) 0.4744(8) 0.057(2) Uani d U P D 0.198(5) B 2
H H41A 0.027871 0.698871 0.502789 0.069000 Uiso calc U P R 0.198(5) B 2
C C42A -0.0140(11) 0.6145(17) 0.4364(7) 0.056(3) Uani d U P D 0.198(5) B 2
H H42A 0.017756 0.537154 0.438440 0.067000 Uiso calc U P R 0.198(5) B 2
C C43A -0.0675(14) 0.6332(19) 0.3956(8) 0.059(2) Uani d U P D 0.198(5) B 2
H H43A -0.073301 0.567813 0.369650 0.070000 Uiso calc U P R 0.198(5) B 2
B B1 0.5053(2) 0.8040(4) 0.27340(14) 0.0269(8) Uani d . . . 1.000000 . .
F F1 0.66760(16) 0.9936(2) 0.20281(9) 0.0619(7) Uani d . . . 1.000000 . .
F F2 0.73133(14) 0.9770(2) 0.27466(12) 0.0686(8) Uani d . . . 1.000000 . .
F F3 0.70017(14) 1.1675(2) 0.24487(10) 0.0531(6) Uani d . . . 1.000000 . .
N N1 0.37134(15) 0.6358(2) 0.42435(9) 0.0240(6) Uani d . . . 1.000000 . .
N N2 0.39881(15) 0.7205(2) 0.34179(9) 0.0226(5) Uani d . . . 1.000000 . .
O O1 0.56999(13) 0.8993(2) 0.29741(8) 0.0291(5) Uani d . . . 1.000000 . .
O O2 0.59820(19) 1.1137(3) 0.33095(10) 0.0522(8) Uani d . . . 1.000000 . .
O O3 0.52240(15) 1.0911(2) 0.24990(10) 0.0423(6) Uani d . . . 1.000000 . .
P P1 0.49169(5) 0.65852(8) 0.32653(3) 0.0238(2) Uani d . . . 1.000000 . .
S S1 0.58043(5) 1.04321(8) 0.28527(3) 0.0320(2) Uani d . . . 1.000000 . .
Si Si1 0.39184(6) 0.85432(9) 0.29559(4) 0.0284(2) Uani d . . . 1.000000 . .

loop_
_atom_site_aniso_label
_atom_site_aniso_U_11
_atom_site_aniso_U_22
_atom_site_aniso_U_33
_atom_site_aniso_U_12
_atom_site_aniso_U_13
_atom_site_aniso_U_23
C1 0.0230(16) 0.0284(16) 0.0231(16) 0.0044(13) -0.0010(12) 0.0067(13)
C2 0.0233(16) 0.0313(17) 0.0262(17) 0.0001(14) -0.0007(13) 0.0045(13)
C3 0.0317(18) 0.0350(19) 0.0321(18) -0.0027(15) 0.0007(15) 0.0024(15)
C4 0.0312(18) 0.0323(18) 0.0300(18) 0.0007(15) 0.0004(14) 0.0029(14)
C5 0.042(2) 0.049(2) 0.035(2) 0.0046(19) 0.0118(17) -0.0064(17)
C6 0.0317(19) 0.046(2) 0.0297(18) 0.0037(17) 0.0066(15) 0.0069(16)
C7 0.0356(19) 0.0367(19) 0.0262(17) 0.0077(16) 0.0033(14) -0.0006(14)
C8 0.0302(18) 0.0298(17) 0.0254(17) 0.0058(14) -0.0007(14) 0.0035(13)
C9 0.043(2) 0.0301(17) 0.0251(17) -0.0014(16) -0.0015(15) -0.0014(14)
C10 0.045(2) 0.039(2) 0.035(2) -0.0077(17) -0.0053(16) 0.0033(16)
C11 0.066(3) 0.034(2) 0.038(2) 0.0083(19) 0.0015(19) -0.0053(16)
C12 0.0326(18) 0.0320(17) 0.0252(17) -0.0094(15) -0.0003(14) 0.0023(14)
C13 0.043(2) 0.055(2) 0.037(2) -0.0172(19) -0.0034(17) 0.0013(18)
C14 0.061(3) 0.036(2) 0.040(2) 0.0065(19) -0.0057(19) -0.0028(17)
C15 0.0271(16) 0.0205(15) 0.0238(16) -0.0040(13) 0.0001(13) -0.0027(12)
C16 0.024(3) 0.035(3) 0.022(3) -0.003(2) -0.002(2) 0.008(2)
C17 0.031(3) 0.040(3) 0.029(4) -0.005(2) 0.001(2) 0.008(3)
C18 0.033(3) 0.048(4) 0.028(4) -0.007(3) -0.004(2) 0.011(3)
C19 0.028(3) 0.053(4) 0.030(3) 0.001(3) -0.003(2) 0.010(3)
C20 0.028(3) 0.045(4) 0.035(3) 0.002(3) 0.003(2) 0.004(3)
C21 0.026(3) 0.043(4) 0.028(3) 0.001(2) -0.001(2) 0.004(3)
C16A 0.024(4) 0.035(4) 0.023(4) -0.002(3) 0.004(3) 0.010(4)
C17A 0.028(4) 0.044(4) 0.027(5) -0.010(3) -0.002(3) 0.013(4)
C18A 0.033(4) 0.048(5) 0.029(5) -0.005(3) -0.005(3) 0.007(4)
C19A 0.027(4) 0.052(5) 0.031(4) -0.007(3) 0.000(3) 0.006(4)
C20A 0.025(4) 0.051(5) 0.032(4) -0.001(4) -0.001(3) 0.002(4)
C21A 0.026(4) 0.043(5) 0.026(4) 0.001(4) 0.001(3) 0.008(4)
C22 0.0250(17) 0.045(2) 0.0327(18) -0.0003(16) -0.0035(14) 0.0103(16)
C23 0.039(2) 0.058(2) 0.0256(18) -0.0180(19) -0.0062(15) 0.0032(17)
C24 0.034(2) 0.061(3) 0.046(2) 0.0004(19) -0.0020(17) 0.027(2)
C25 0.0268(19) 0.061(3) 0.047(2) 0.0014(18) -0.0014(16) 0.023(2)
C26 0.043(2) 0.0207(16) 0.049(2) -0.0006(15) 0.0143(17) -0.0063(15)
C27 0.061(3) 0.0268(19) 0.066(3) -0.0110(19) 0.027(2) -0.0065(18)
C28 0.060(3) 0.030(2) 0.078(3) 0.0059(19) 0.033(2) 0.000(2)
C29 0.063(3) 0.043(2) 0.054(3) -0.018(2) 0.001(2) -0.0211(19)
C30 0.0271(17) 0.0280(17) 0.0289(17) 0.0009(14) 0.0028(14) 0.0011(13)
C31 0.0331(19) 0.043(2) 0.037(2) 0.0076(16) 0.0093(16) -0.0023(16)
C32 0.039(2) 0.080(3) 0.032(2) 0.006(2) -0.0033(17) 0.002(2)
C33 0.0289(19) 0.065(2) 0.0232(18) 0.0071(18) 0.0004(14) 0.0011(17)
C34 0.056(3) 0.0274(19) 0.085(3) 0.0016(19) 0.037(2) 0.000(2)
C35 0.033(2) 0.068(3) 0.043(2) 0.013(2) 0.0034(17) 0.022(2)
C36 0.037(2) 0.037(2) 0.053(2) -0.0098(18) 0.0014(18) 0.0041(18)
C37 0.071(4) 0.086(4) 0.076(4) 0.004(3) 0.006(3) 0.019(4)
C38 0.050(3) 0.061(3) 0.054(3) -0.005(2) 0.011(2) 0.017(2)
C39 0.046(3) 0.059(3) 0.056(3) -0.014(2) 0.015(2) 0.006(2)
C40 0.050(3) 0.070(3) 0.059(3) -0.020(3) 0.006(2) 0.011(2)
C41 0.055(3) 0.058(3) 0.063(3) -0.011(3) -0.004(2) 0.015(2)
C42 0.066(3) 0.055(3) 0.053(3) -0.009(2) 0.002(3) 0.009(2)
C43 0.060(3) 0.063(3) 0.051(3) -0.011(2) 0.013(2) 0.012(2)
C37A 0.090(10) 0.111(11) 0.090(9) -0.003(9) -0.014(8) 0.013(9)
C38A 0.053(5) 0.068(4) 0.062(4) -0.017(4) 0.009(4) 0.014(4)
C39A 0.059(4) 0.066(4) 0.061(4) -0.013(4) 0.010(4) 0.014(4)
C40A 0.058(5) 0.060(4) 0.056(4) -0.010(4) 0.014(4) 0.010(4)
C41A 0.054(4) 0.063(4) 0.055(5) -0.008(4) 0.014(4) 0.010(4)
C42A 0.050(5) 0.062(5) 0.055(5) -0.012(5) 0.009(4) 0.013(4)
C43A 0.049(4) 0.068(5) 0.059(5) -0.018(4) 0.010(4) 0.014(4)
B1 0.0291(19) 0.0244(18) 0.0272(19) 0.0016(16) -0.0013(15) 0.0017(15)
F1 0.0742(18) 0.0546(15) 0.0569(15) -0.0235(13) 0.0330(13) -0.0113(12)
F2 0.0354(13) 0.0547(15) 0.116(2) -0.0016(12) -0.0030(14) 0.0165(15)
F3 0.0461(13) 0.0403(12) 0.0728(16) -0.0202(11) 0.0061(12) 0.0060(11)
N1 0.0261(14) 0.0237(13) 0.0223(13) -0.0015(11) -0.0003(11) 0.0011(10)
N2 0.0208(13) 0.0247(13) 0.0224(13) -0.0015(11) -0.0006(10) 0.0010(10)
O1 0.0329(13) 0.0239(11) 0.0304(12) -0.0069(10) 0.0010(10) 0.0033(9)
O2 0.087(2) 0.0342(14) 0.0356(15) -0.0169(14) 0.0050(14) -0.0056(12)
O3 0.0350(14) 0.0330(13) 0.0589(17) -0.0043(11) -0.0049(12) 0.0128(12)
P1 0.0239(4) 0.0213(4) 0.0262(4) -0.0005(3) 0.0005(3) 0.0022(3)
S1 0.0372(5) 0.0254(4) 0.0333(5) -0.0054(4) 0.0024(4) 0.0016(3)
Si1 0.0294(5) 0.0259(5) 0.0299(5) 0.0055(4) 0.0061(4) 0.0065(4)

loop_
_atom_type_symbol
_atom_type_description
_atom_type_scat_dispersion_real
_atom_type_scat_dispersion_imag
_atom_type_scat_source
C C 0.0033 0.0016 'International Tables Vol C Tables 4.2.6.8 and 6.1.1.4'
H H 0.0000 0.0000 'International Tables Vol C Tables 4.2.6.8 and 6.1.1.4'
B B 0.0013 0.0007 'International Tables Vol C Tables 4.2.6.8 and 6.1.1.4'
F F 0.0171 0.0103 'International Tables Vol C Tables 4.2.6.8 and 6.1.1.4'
N N 0.0061 0.0033 'International Tables Vol C Tables 4.2.6.8 and 6.1.1.4'
O O 0.0106 0.0060 'International Tables Vol C Tables 4.2.6.8 and 6.1.1.4'
P P 0.1023 0.0942 'International Tables Vol C Tables 4.2.6.8 and 6.1.1.4'
S S 0.1246 0.1234 'International Tables Vol C Tables 4.2.6.8 and 6.1.1.4'
Si Si 0.0817 0.0704 'International Tables Vol C Tables 4.2.6.8 and 6.1.1.4'

loop_
_geom_angle_atom_site_label_1
_geom_angle_atom_site_label_2
_geom_angle_atom_site_label_3
_geom_angle_site_symmetry_1
_geom_angle_site_symmetry_3
_geom_angle
_geom_angle_publ_flag
C8 C1 C2 . . 120.6(3) ?
C8 C1 N1 . . 118.4(3) ?
C2 C1 N1 . . 120.7(3) ?
C3 C2 C1 . . 118.6(3) ?
C3 C2 C12 . . 119.0(3) ?
C1 C2 C12 . . 122.4(3) ?
C6 C3 C2 . . 121.2(3) ?
C31 C4 C30 . . 122.3(3) ?
C31 C5 C32 . . 118.9(3) ?
C7 C6 C3 . . 119.5(3) ?
C6 C7 C8 . . 121.5(3) ?
C7 C8 C1 . . 118.5(3) ?
C7 C8 C9 . . 119.3(3) ?
C1 C8 C9 . . 122.2(3) ?
C8 C9 C11 . . 113.3(3) ?
C8 C9 C10 . . 110.4(3) ?
C11 C9 C10 . . 110.4(3) ?
C2 C12 C13 . . 113.9(3) ?
C2 C12 C14 . . 110.5(3) ?
C13 C12 C14 . . 110.4(3) ?
N1 C15 N2 . . 121.6(3) ?
N1 C15 C16A . . 126.1(8) ?
N2 C15 C16A . . 112.2(8) ?
N1 C15 C16 . . 123.4(5) ?
N2 C15 C16 . . 115.0(5) ?
C17 C16 C21 . . 120.000000 ?
C17 C16 C15 . . 119.1(5) ?
C21 C16 C15 . . 120.9(5) ?
C16 C17 C18 . . 120.000000 ?
C19 C18 C17 . . 120.000000 ?
C20 C19 C18 . . 120.000000 ?
C19 C20 C21 . . 120.000000 ?
C20 C21 C16 . . 120.000000 ?
C17A C16A C21A . . 120.000000 ?
C17A C16A C15 . . 117.8(10) ?
C21A C16A C15 . . 122.1(10) ?
C16A C17A C18A . . 120.000000 ?
C19A C18A C17A . . 120.000000 ?
C18A C19A C20A . . 120.000000 ?
C21A C20A C19A . . 120.000000 ?
C20A C21A C16A . . 120.000000 ?
C23 C22 C24 . . 109.2(3) ?
C23 C22 C25 . . 109.0(3) ?
C24 C22 C25 . . 108.3(3) ?
C23 C22 P1 . . 107.3(2) ?
C24 C22 P1 . . 115.1(3) ?
C25 C22 P1 . . 107.7(2) ?
C28 C26 C29 . . 109.7(3) ?
C28 C26 C27 . . 109.4(3) ?
C29 C26 C27 . . 107.2(3) ?
C28 C26 P1 . . 110.7(3) ?
C29 C26 P1 . . 107.4(3) ?
C27 C26 P1 . . 112.3(2) ?
C4 C30 C33 . . 116.1(3) ?
C4 C30 B1 . . 121.0(3) ?
C33 C30 B1 . . 122.8(3) ?
C5 C31 C4 . . 119.9(3) ?
C33 C32 C5 . . 120.5(4) ?
C32 C33 C30 . . 122.3(3) ?
F2 C36 F1 . . 108.8(3) ?
F2 C36 F3 . . 108.8(3) ?
F1 C36 F3 . . 108.0(3) ?
F2 C36 S1 . . 111.2(3) ?
F1 C36 S1 . . 111.8(3) ?
F3 C36 S1 . . 108.1(3) ?
C39 C38 C43 . . 120.000000 ?
C39 C38 C37 . . 120.1(4) ?
C43 C38 C37 . . 119.8(4) ?
C38 C39 C40 . . 120.000000 ?
C41 C40 C39 . . 120.000000 ?
C42 C41 C40 . . 120.000000 ?
C41 C42 C43 . . 120.000000 ?
C42 C43 C38 . . 120.000000 ?
C39A C38A C43A . . 121.2(10) ?
C39A C38A C37A . . 118.8(12) ?
C43A C38A C37A . . 120.0(12) ?
C40A C39A C38A . . 119.7(11) ?
C39A C40A C41A . . 119.4(12) ?
C40A C41A C42A . . 121.3(12) ?
C43A C42A C41A . . 118.8(11) ?
C38A C43A C42A . . 119.6(11) ?
O1 B1 C30 . . 108.1(3) ?
O1 B1 P1 . . 105.1(2) ?
C30 B1 P1 . . 118.7(2) ?
O1 B1 Si1 . . 111.4(2) ?
C30 B1 Si1 . . 126.5(2) ?
P1 B1 Si1 . . 83.70(14) ?
C15 N1 C1 . . 120.4(3) ?
C15 N2 P1 . . 131.2(2) ?
C15 N2 Si1 . . 127.5(2) ?
P1 N2 Si1 . . 100.54(13) ?
S1 O1 B1 . . 126.6(2) ?
N2 P1 C26 . . 107.25(15) ?
N2 P1 C22 . . 114.57(14) ?
C26 P1 C22 . . 113.55(17) ?
N2 P1 B1 . . 89.24(14) ?
C26 P1 B1 . . 114.06(16) ?
C22 P1 B1 . . 115.60(16) ?
N2 P1 Si1 . . 41.10(9) ?
C26 P1 Si1 . . 117.44(13) ?
C22 P1 Si1 . . 128.26(12) ?
B1 P1 Si1 . . 48.20(11) ?
O2 S1 O3 . . 120.34(18) ?
O2 S1 O1 . . 110.18(15) ?
O3 S1 O1 . . 113.04(14) ?
O2 S1 C36 . . 103.76(19) ?
O3 S1 C36 . . 105.39(17) ?
O1 S1 C36 . . 101.83(15) ?
N2 Si1 C34 . . 109.65(17) ?
N2 Si1 C35 . . 113.62(16) ?
C34 Si1 C35 . . 107.7(2) ?
N2 Si1 B1 . . 86.41(13) ?
C34 Si1 B1 . . 116.61(18) ?
C35 Si1 B1 . . 121.04(17) ?
N2 Si1 P1 . . 38.36(8) ?
C34 Si1 P1 . . 123.66(17) ?
C35 Si1 P1 . . 126.54(15) ?
B1 Si1 P1 . . 48.10(11) ?

loop_
_geom_bond_atom_site_label_1
_geom_bond_atom_site_label_2
_geom_bond_site_symmetry_2
_geom_bond_distance
_geom_bond_publ_flag
C1 C8 . 1.400(4) ?
C1 C2 . 1.406(4) ?
C1 N1 . 1.436(4) ?
C2 C3 . 1.396(5) ?
C2 C12 . 1.513(4) ?
C3 C6 . 1.384(5) ?
C4 C31 . 1.383(5) ?
C4 C30 . 1.392(5) ?
C5 C31 . 1.380(5) ?
C5 C32 . 1.381(5) ?
C6 C7 . 1.374(5) ?
C7 C8 . 1.398(5) ?
C8 C9 . 1.525(5) ?
C9 C11 . 1.528(5) ?
C9 C10 . 1.533(5) ?
C12 C13 . 1.523(5) ?
C12 C14 . 1.527(5) ?
C15 N1 . 1.274(4) ?
C15 N2 . 1.412(4) ?
C15 C16A . 1.496(7) ?
C15 C16 . 1.515(5) ?
C16 C17 . 1.390000 ?
C16 C21 . 1.390000 ?
C17 C18 . 1.390000 ?
C18 C19 . 1.390000 ?
C19 C20 . 1.390000 ?
C20 C21 . 1.390000 ?
C16A C17A . 1.390000 ?
C16A C21A . 1.390000 ?
C17A C18A . 1.390000 ?
C18A C19A . 1.390000 ?
C19A C20A . 1.390000 ?
C20A C21A . 1.390000 ?
C22 C23 . 1.522(5) ?
C22 C24 . 1.533(5) ?
C22 C25 . 1.553(5) ?
C22 P1 . 1.869(3) ?
C26 C28 . 1.529(5) ?
C26 C29 . 1.531(6) ?
C26 C27 . 1.537(5) ?
C26 P1 . 1.867(3) ?
C30 C33 . 1.393(5) ?
C30 B1 . 1.602(5) ?
C32 C33 . 1.372(5) ?
C34 Si1 . 1.864(4) ?
C35 Si1 . 1.866(4) ?
C36 F2 . 1.313(5) ?
C36 F1 . 1.321(5) ?
C36 F3 . 1.334(4) ?
C36 S1 . 1.831(4) ?
C37 C38 . 1.470(7) ?
C38 C39 . 1.390000 ?
C38 C43 . 1.390000 ?
C39 C40 . 1.390000 ?
C40 C41 . 1.390000 ?
C41 C42 . 1.390000 ?
C42 C43 . 1.390000 ?
C37A C38A . 1.464(11) ?
C38A C39A . 1.384(9) ?
C38A C43A . 1.386(9) ?
C39A C40A . 1.382(9) ?
C40A C41A . 1.386(9) ?
C41A C42A . 1.397(9) ?
C42A C43A . 1.391(9) ?
B1 O1 . 1.575(4) ?
B1 P1 . 2.033(4) ?
B1 Si1 . 2.036(4) ?
N2 P1 . 1.714(3) ?
N2 Si1 . 1.815(3) ?
O1 S1 . 1.510(2) ?
O2 S1 . 1.412(3) ?
O3 S1 . 1.414(3) ?
P1 Si1 . 2.7149(12) ?
